data_4072684
loop_
_publ_author_name
'Wile, Bradley M.'
'McDonald, Robert'
'Ferguson, Michael J.'
'Stradiotto, Mark'

_publ_section_title
;
 Au(I) Complexes Supported by Donor-Functionalized Indene Ligands:&#x00A0;
 Synthesis, Characterization, and Catalytic Behavior in Aldehyde
 Hydrosilylation
;
_journal_issue 4
_journal_name_full Organometallics
_journal_page_first 1069
_journal_paper_doi 10.1021/om060948n
_journal_volume 26
_journal_year 2007
_chemical_formula_moiety 'C30 H42 Au Cl P2'
_chemical_formula_sum 'C30 H42 Au Cl P2'
_chemical_formula_weight 696.99
_chemical_name_systematic
;

 ?

;
_space_group_IT_number 14
_symmetry_cell_setting monoclinic
_symmetry_space_group_name_Hall '-P 2ybc'
_symmetry_space_group_name_H-M 'P 1 21/c 1'
_atom_sites_solution_hydrogens geom
_atom_sites_solution_primary direct
_atom_sites_solution_secondary difmap
_audit_creation_method SHELXL-97
_cell_angle_alpha 90.00
_cell_angle_beta 94.9747(8)
_cell_angle_gamma 90.00
_cell_formula_units_Z 4
_cell_length_a 9.0257(5)
_cell_length_b 20.3683(11)
_cell_length_c 16.1902(9)
_cell_measurement_reflns_used 7123
_cell_measurement_temperature 193(2)
_cell_measurement_theta_max 26.38
_cell_measurement_theta_min 2.27
_cell_volume 2965.2(3)
_computing_cell_refinement 'Bruker SAINT (Bruker, 1997)'
_computing_data_collection 'Bruker SMART (Bruker, 1997)'
_computing_data_reduction 'Bruker SAINT (Bruker, 1997)'
_computing_molecular_graphics 'Bruker SHELXTL (Bruker, 1997)'
_computing_publication_material 'Bruker SHELXTL (Bruker, 1997)'
_computing_structure_refinement 'SHELXL-97 (Sheldrick, 1997)'
_computing_structure_solution 'SHELXS-97 (Sheldrick, 1990)'
_diffrn_ambient_temperature 193(2)
_diffrn_detector_area_resol_mean 8.192
_diffrn_measured_fraction_theta_full 0.999
_diffrn_measured_fraction_theta_max 0.999
_diffrn_measurement_device_type 'Bruker PLATFORM diffractometer/SMART 1000 CCD area detector'
_diffrn_measurement_method '\w scans'
_diffrn_radiation_monochromator graphite
_diffrn_radiation_source 'fine-focus sealed tube'
_diffrn_radiation_type MoK\a
_diffrn_radiation_wavelength 0.71073
_diffrn_reflns_av_R_equivalents 0.0219
_diffrn_reflns_av_sigmaI/netI 0.0180
_diffrn_reflns_limit_h_max 11
_diffrn_reflns_limit_h_min -11
_diffrn_reflns_limit_k_max 25
_diffrn_reflns_limit_k_min -25
_diffrn_reflns_limit_l_max 20
_diffrn_reflns_limit_l_min -20
_diffrn_reflns_number 23284
_diffrn_reflns_theta_full 26.40
_diffrn_reflns_theta_max 26.40
_diffrn_reflns_theta_min 2.00
_diffrn_standards_decay_% 0
_diffrn_standards_interval_time 0
_diffrn_standards_number 0
_exptl_absorpt_coefficient_mu 5.176
_exptl_absorpt_correction_T_max 0.3955
_exptl_absorpt_correction_T_min 0.2374
_exptl_absorpt_correction_type multi-scan
_exptl_absorpt_process_details 'SADABS (Sheldrick, 1996)'
_exptl_crystal_colour colorless
_exptl_crystal_density_diffrn 1.561
_exptl_crystal_density_method 'not measured'
_exptl_crystal_description prism
_exptl_crystal_F_000 1392
_exptl_crystal_size_max 0.39
_exptl_crystal_size_mid 0.32
_exptl_crystal_size_min 0.22
_refine_diff_density_max 0.768
_refine_diff_density_min -0.382
_refine_diff_density_rms 0.071
_refine_ls_extinction_method none
_refine_ls_goodness_of_fit_ref 1.049
_refine_ls_hydrogen_treatment constr
_refine_ls_matrix_type full
_refine_ls_number_parameters 307
_refine_ls_number_reflns 6071
_refine_ls_number_restraints 0
_refine_ls_restrained_S_all 1.049
_refine_ls_R_factor_all 0.0186
_refine_ls_R_factor_gt 0.0160
_refine_ls_shift/su_max 0.002
_refine_ls_shift/su_mean 0.000
_refine_ls_structure_factor_coef Fsqd
_refine_ls_weighting_details 'calc w=1/[\s^2^(Fo^2^)+(0.0213P)^2^+1.1732P] where P=(Fo^2^+2Fc^2^)/3'
_refine_ls_weighting_scheme calc
_refine_ls_wR_factor_gt 0.0395
_refine_ls_wR_factor_ref 0.0405
_reflns_number_gt 5602
_reflns_number_total 6071
_reflns_threshold_expression I>2\s(I)
_cod_data_source_file om060948nsi20061014_103825.cif
_cod_data_source_block 6
_cod_depositor_comments
;
The following automatic conversions were performed:

'_symmetry_cell_setting' value 'Monoclinic' changed to 'monoclinic'
according to /home/saulius/struct/CIF-dictionaries/cif_core.dic
dictionary named 'cif_core.dic' version 2.4.1 from 2010-06-29.

Automatic conversion script
Id: cif_fix_values 1715 2011-07-08 13:25:40Z adriana 
;
_cod_original_sg_symbol_H-M 'P 21/c'
_cod_database_code 4072684

loop_
_symmetry_equiv_pos_as_xyz
'x, y, z'
'-x, y+1/2, -z+1/2'
'-x, -y, -z'
'x, -y-1/2, z-1/2'

loop_
_atom_site_label
_atom_site_type_symbol
_atom_site_fract_x
_atom_site_fract_y
_atom_site_fract_z
_atom_site_U_iso_or_equiv
_atom_site_adp_type
_atom_site_occupancy
_atom_site_symmetry_multiplicity
_atom_site_calc_flag
_atom_site_refinement_flags
Au Au 0.487247(8) 0.098023(4) 0.330270(4) 0.02208(3) Uani 1 1 d .
Cl Cl 0.74332(6) 0.03291(3) 0.34603(4) 0.03858(13) Uani 1 1 d .
P1 P 0.56204(5) 0.20237(3) 0.29461(3) 0.02167(10) Uani 1 1 d .
P2 P 0.28638(6) 0.03117(3) 0.34794(3) 0.02221(11) Uani 1 1 d .
C11 C 0.2378(3) 0.31885(11) 0.17481(15) 0.0347(5) Uani 1 1 d .
H11A H 0.1497 0.3306 0.2040 0.042 Uiso 1 1 calc R
H11B H 0.2593 0.3549 0.1366 0.042 Uiso 1 1 calc R
C12 C 0.3698(2) 0.30469(11) 0.23502(14) 0.0296(5) Uani 1 1 d .
H12 H 0.4140 0.3357 0.2734 0.036 Uiso 1 1 calc R
C13 C 0.4177(2) 0.24262(10) 0.22799(12) 0.0234(4) Uani 1 1 d .
C13A C 0.3224(2) 0.20961(11) 0.16137(12) 0.0254(4) Uani 1 1 d .
C14 C 0.3235(3) 0.14595(11) 0.13019(13) 0.0312(5) Uani 1 1 d .
H14 H 0.3956 0.1150 0.1518 0.037 Uiso 1 1 calc R
C15 C 0.2171(3) 0.12851(12) 0.06689(15) 0.0383(5) Uani 1 1 d .
H15 H 0.2165 0.0853 0.0449 0.046 Uiso 1 1 calc R
C16 C 0.1116(3) 0.17364(13) 0.03545(15) 0.0409(6) Uani 1 1 d .
H16 H 0.0401 0.1610 -0.0082 0.049 Uiso 1 1 calc R
C17 C 0.1090(3) 0.23673(12) 0.06674(15) 0.0375(5) Uani 1 1 d .
H17 H 0.0355 0.2671 0.0455 0.045 Uiso 1 1 calc R
C17A C 0.2149(2) 0.25502(11) 0.12933(14) 0.0291(5) Uani 1 1 d .
C18 C 0.7326(2) 0.20450(11) 0.23984(14) 0.0294(5) Uani 1 1 d .
H18 H 0.8145 0.1871 0.2794 0.035 Uiso 1 1 calc R
C19 C 0.5954(2) 0.25886(11) 0.38351(13) 0.0286(5) Uani 1 1 d .
H19 H 0.6039 0.3046 0.3619 0.034 Uiso 1 1 calc R
C1A C 0.7210(3) 0.15829(13) 0.16535(15) 0.0415(6) Uani 1 1 d .
H1AA H 0.6932 0.1143 0.1831 0.050 Uiso 1 1 calc R
H1AB H 0.8171 0.1562 0.1416 0.050 Uiso 1 1 calc R
H1AC H 0.6450 0.1747 0.1235 0.050 Uiso 1 1 calc R
C1B C 0.7795(3) 0.27303(14) 0.2155(2) 0.0521(7) Uani 1 1 d .
H1BA H 0.7881 0.3013 0.2647 0.063 Uiso 1 1 calc R
H1BB H 0.7047 0.2912 0.1743 0.063 Uiso 1 1 calc R
H1BC H 0.8757 0.2708 0.1919 0.063 Uiso 1 1 calc R
C1C C 0.7411(3) 0.24098(14) 0.43385(16) 0.0460(6) Uani 1 1 d .
H1CA H 0.8231 0.2428 0.3980 0.055 Uiso 1 1 calc R
H1CB H 0.7337 0.1965 0.4562 0.055 Uiso 1 1 calc R
H1CC H 0.7600 0.2722 0.4796 0.055 Uiso 1 1 calc R
C1D C 0.4654(3) 0.25618(13) 0.43739(15) 0.0403(6) Uani 1 1 d .
H1DA H 0.3729 0.2663 0.4035 0.048 Uiso 1 1 calc R
H1DB H 0.4809 0.2884 0.4823 0.048 Uiso 1 1 calc R
H1DC H 0.4587 0.2121 0.4610 0.048 Uiso 1 1 calc R
C21 C 0.0454(3) -0.04011(15) 0.13975(17) 0.0483(7) Uani 1 1 d .
H21A H -0.0074 -0.0827 0.1398 0.058 Uiso 1 1 calc R
H21B H -0.0107 -0.0098 0.1008 0.058 Uiso 1 1 calc R
C22 C 0.0660(3) -0.01138(13) 0.22554(16) 0.0417(6) Uani 1 1 d .
H22 H -0.0131 0.0006 0.2577 0.050 Uiso 1 1 calc R
C23 C 0.2108(2) -0.00488(11) 0.25066(13) 0.0281(4) Uani 1 1 d .
C23A C 0.3001(2) -0.02811(10) 0.18455(13) 0.0277(4) Uani 1 1 d .
C24 C 0.4527(3) -0.03027(10) 0.17916(14) 0.0299(5) Uani 1 1 d .
H24 H 0.5196 -0.0168 0.2245 0.036 Uiso 1 1 calc R
C25 C 0.5056(3) -0.05267(12) 0.10574(15) 0.0382(5) Uani 1 1 d .
H25 H 0.6097 -0.0546 0.1011 0.046 Uiso 1 1 calc R
C26 C 0.4076(3) -0.07208(12) 0.03959(15) 0.0427(6) Uani 1 1 d .
H26 H 0.4456 -0.0865 -0.0102 0.051 Uiso 1 1 calc R
C27 C 0.2561(3) -0.07084(12) 0.04477(15) 0.0397(6) Uani 1 1 d .
H27 H 0.1898 -0.0849 -0.0006 0.048 Uiso 1 1 calc R
C27A C 0.2020(3) -0.04877(12) 0.11746(14) 0.0344(5) Uani 1 1 d .
C28 C 0.3111(3) -0.03823(11) 0.42082(15) 0.0327(5) Uani 1 1 d .
H28 H 0.3425 -0.0194 0.4766 0.039 Uiso 1 1 calc R
C29 C 0.1333(2) 0.07975(12) 0.38432(14) 0.0303(5) Uani 1 1 d .
H29 H 0.0418 0.0519 0.3823 0.036 Uiso 1 1 calc R
C2A C 0.4372(3) -0.08240(12) 0.39720(18) 0.0415(6) Uani 1 1 d .
H2AA H 0.5278 -0.0562 0.3946 0.050 Uiso 1 1 calc R
H2AB H 0.4098 -0.1023 0.3429 0.050 Uiso 1 1 calc R
H2AC H 0.4551 -0.1170 0.4389 0.050 Uiso 1 1 calc R
C2B C 0.1674(3) -0.07592(14) 0.42888(19) 0.0481(7) Uani 1 1 d .
H2BA H 0.0914 -0.0459 0.4465 0.058 Uiso 1 1 calc R
H2BB H 0.1853 -0.1109 0.4701 0.058 Uiso 1 1 calc R
H2BC H 0.1330 -0.0952 0.3752 0.058 Uiso 1 1 calc R
C2C C 0.1747(3) 0.10088(12) 0.47390(16) 0.0364(6) Uani 1 1 d .
H2CA H 0.1916 0.0619 0.5089 0.044 Uiso 1 1 calc R
H2CB H 0.0936 0.1269 0.4936 0.044 Uiso 1 1 calc R
H2CC H 0.2656 0.1274 0.4766 0.044 Uiso 1 1 calc R
C2D C 0.1019(3) 0.13994(13) 0.32920(17) 0.0441(6) Uani 1 1 d .
H2DA H 0.0744 0.1257 0.2721 0.053 Uiso 1 1 calc R
H2DB H 0.1912 0.1674 0.3307 0.053 Uiso 1 1 calc R
H2DC H 0.0200 0.1652 0.3494 0.053 Uiso 1 1 calc R

loop_
_atom_site_aniso_label
_atom_site_aniso_U_11
_atom_site_aniso_U_22
_atom_site_aniso_U_33
_atom_site_aniso_U_23
_atom_site_aniso_U_13
_atom_site_aniso_U_12
Au 0.02110(5) 0.02308(5) 0.02202(5) 0.00003(3) 0.00154(3) -0.00142(3)
Cl 0.0199(2) 0.0452(3) 0.0510(3) 0.0090(3) 0.0046(2) 0.0065(2)
P1 0.0201(2) 0.0221(3) 0.0223(2) 0.0008(2) -0.00088(19) 0.0002(2)
P2 0.0174(2) 0.0255(3) 0.0238(3) -0.0026(2) 0.00248(19) -0.0006(2)
C11 0.0294(12) 0.0307(12) 0.0426(13) 0.0049(10) -0.0052(10) 0.0032(9)
C12 0.0292(11) 0.0274(11) 0.0312(11) 0.0014(9) -0.0034(9) 0.0004(9)
C13 0.0205(10) 0.0245(10) 0.0249(10) 0.0040(8) 0.0007(8) -0.0003(8)
C13A 0.0219(10) 0.0312(11) 0.0231(10) 0.0044(8) 0.0011(8) -0.0026(8)
C14 0.0341(12) 0.0317(12) 0.0273(11) 0.0021(9) 0.0001(9) -0.0017(9)
C15 0.0484(15) 0.0341(13) 0.0313(12) -0.0021(10) -0.0019(10) -0.0110(11)
C16 0.0390(14) 0.0462(15) 0.0353(13) 0.0041(11) -0.0088(10) -0.0141(11)
C17 0.0291(12) 0.0413(14) 0.0398(13) 0.0117(11) -0.0096(10) -0.0053(10)
C17A 0.0258(11) 0.0308(11) 0.0302(11) 0.0072(9) -0.0013(9) -0.0019(9)
C18 0.0221(10) 0.0330(11) 0.0334(11) 0.0044(9) 0.0039(8) 0.0015(9)
C19 0.0321(11) 0.0259(11) 0.0267(11) -0.0026(8) -0.0035(9) -0.0001(9)
C1A 0.0392(14) 0.0518(16) 0.0352(13) -0.0021(11) 0.0127(11) -0.0009(12)
C1B 0.0453(16) 0.0443(16) 0.070(2) 0.0059(14) 0.0242(14) -0.0098(12)
C1C 0.0451(15) 0.0495(16) 0.0398(14) -0.0095(12) -0.0171(11) 0.0057(12)
C1D 0.0506(15) 0.0387(14) 0.0325(12) -0.0077(10) 0.0078(11) -0.0031(11)
C21 0.0380(14) 0.0635(18) 0.0419(15) -0.0175(13) -0.0056(11) -0.0088(13)
C22 0.0293(12) 0.0551(16) 0.0405(14) -0.0145(12) 0.0022(10) -0.0058(11)
C23 0.0260(11) 0.0304(11) 0.0279(11) -0.0062(9) 0.0018(9) -0.0042(9)
C23A 0.0338(12) 0.0230(10) 0.0263(11) -0.0010(8) 0.0034(9) -0.0010(9)
C24 0.0347(12) 0.0254(11) 0.0303(11) -0.0002(9) 0.0064(9) 0.0004(9)
C25 0.0458(14) 0.0320(12) 0.0392(13) 0.0011(10) 0.0164(11) 0.0009(11)
C26 0.0698(19) 0.0295(12) 0.0310(13) -0.0029(10) 0.0176(12) 0.0004(12)
C27 0.0567(16) 0.0337(13) 0.0284(12) -0.0061(10) 0.0015(11) -0.0065(12)
C27A 0.0401(13) 0.0317(12) 0.0312(12) -0.0054(9) 0.0011(10) -0.0047(10)
C28 0.0330(12) 0.0327(12) 0.0327(12) 0.0049(9) 0.0051(9) -0.0053(9)
C29 0.0167(10) 0.0388(12) 0.0355(12) -0.0102(10) 0.0038(9) 0.0006(9)
C2A 0.0344(13) 0.0323(12) 0.0574(17) 0.0095(11) 0.0018(12) 0.0020(10)
C2B 0.0393(15) 0.0423(14) 0.0650(18) 0.0122(13) 0.0187(13) -0.0084(12)
C2C 0.0294(12) 0.0433(14) 0.0377(13) -0.0123(10) 0.0101(10) -0.0020(10)
C2D 0.0315(13) 0.0479(15) 0.0519(16) -0.0050(12) -0.0027(11) 0.0188(11)

loop_
_atom_type_symbol
_atom_type_description
_atom_type_scat_dispersion_real
_atom_type_scat_dispersion_imag
_atom_type_scat_source
C C 0.0033 0.0016 'International Tables Vol C Tables 4.2.6.8 and 6.1.1.4'
H H 0.0000 0.0000 'International Tables Vol C Tables 4.2.6.8 and 6.1.1.4'
P P 0.1023 0.0942 'International Tables Vol C Tables 4.2.6.8 and 6.1.1.4'
Cl Cl 0.1484 0.1585 'International Tables Vol C Tables 4.2.6.8 and 6.1.1.4'
Au Au -2.0133 8.8022 'International Tables Vol C Tables 4.2.6.8 and 6.1.1.4'

loop_
_geom_angle_atom_site_label_1
_geom_angle_atom_site_label_2
_geom_angle_atom_site_label_3
_geom_angle
P2 Au P1 145.258(18)
P2 Au Cl 112.338(19)
P1 Au Cl 102.230(19)
C13 P1 C18 106.88(10)
C13 P1 C19 104.01(10)
C18 P1 C19 105.87(10)
C13 P1 Au 110.66(7)
C18 P1 Au 114.52(7)
C19 P1 Au 114.11(7)
C23 P2 C29 105.02(10)
C23 P2 C28 105.11(11)
C29 P2 C28 105.09(11)
C23 P2 Au 111.82(7)
C29 P2 Au 110.06(8)
C28 P2 Au 118.68(7)
C17A C11 C12 102.75(18)
C13 C12 C11 111.65(19)
C12 C13 C13A 108.54(18)
C12 C13 P1 126.48(16)
C13A C13 P1 124.72(15)
C14 C13A C17A 120.3(2)
C14 C13A C13 131.69(19)
C17A C13A C13 107.96(19)
C15 C14 C13A 118.7(2)
C16 C15 C14 120.6(2)
C17 C16 C15 120.9(2)
C17A C17 C16 119.1(2)
C17 C17A C13A 120.3(2)
C17 C17A C11 130.6(2)
C13A C17A C11 109.11(19)
C1B C18 C1A 111.3(2)
C1B C18 P1 114.14(17)
C1A C18 P1 111.24(15)
C1D C19 C1C 110.9(2)
C1D C19 P1 110.01(16)
C1C C19 P1 109.97(16)
C27A C21 C22 103.0(2)
C23 C22 C21 110.9(2)
C22 C23 C23A 109.2(2)
C22 C23 P2 125.86(18)
C23A C23 P2 124.87(16)
C24 C23A C27A 120.3(2)
C24 C23A C23 131.6(2)
C27A C23A C23 108.05(19)
C23A C24 C25 118.6(2)
C26 C25 C24 120.6(2)
C27 C26 C25 121.2(2)
C26 C27 C27A 118.8(2)
C27 C27A C23A 120.5(2)
C27 C27A C21 130.6(2)
C23A C27A C21 108.8(2)
C2B C28 C2A 112.6(2)
C2B C28 P2 112.65(17)
C2A C28 P2 110.07(16)
C2C C29 C2D 110.2(2)
C2C C29 P2 109.07(15)
C2D C29 P2 110.56(16)

loop_
_geom_bond_atom_site_label_1
_geom_bond_atom_site_label_2
_geom_bond_distance
Au P2 2.3050(5)
Au P1 2.3181(5)
Au Cl 2.6577(6)
P1 C13 1.814(2)
P1 C18 1.843(2)
P1 C19 1.847(2)
P2 C23 1.816(2)
P2 C29 1.838(2)
P2 C28 1.842(2)
C11 C17A 1.500(3)
C11 C12 1.500(3)
C12 C13 1.344(3)
C13 C13A 1.481(3)
C13A C14 1.392(3)
C13A C17A 1.407(3)
C14 C15 1.389(3)
C15 C16 1.388(4)
C16 C17 1.382(4)
C17 C17A 1.382(3)
C18 C1B 1.520(3)
C18 C1A 1.526(3)
C19 C1D 1.523(3)
C19 C1C 1.530(3)
C21 C27A 1.499(4)
C21 C22 1.504(3)
C22 C23 1.341(3)
C23 C23A 1.473(3)
C23A C24 1.388(3)
C23A C27A 1.405(3)
C24 C25 1.396(3)
C25 C26 1.386(4)
C26 C27 1.378(4)
C27 C27A 1.388(3)
C28 C2B 1.522(3)
C28 C2A 1.526(3)
C29 C2C 1.528(3)
C29 C2D 1.528(4)

loop_
_geom_torsion_atom_site_label_1
_geom_torsion_atom_site_label_2
_geom_torsion_atom_site_label_3
_geom_torsion_atom_site_label_4
_geom_torsion
P2 Au P1 C13 -25.49(8)
Cl Au P1 C13 148.76(7)
P2 Au P1 C18 -146.36(8)
Cl Au P1 C18 27.89(8)
P2 Au P1 C19 91.40(8)
Cl Au P1 C19 -94.35(8)
P1 Au P2 C23 84.02(8)
Cl Au P2 C23 -89.90(8)
P1 Au P2 C29 -32.30(9)
Cl Au P2 C29 153.78(8)
P1 Au P2 C28 -153.35(9)
Cl Au P2 C28 32.73(9)
C17A C11 C12 C13 -0.6(3)
C11 C12 C13 C13A 0.6(3)
C11 C12 C13 P1 -173.78(16)
C18 P1 C13 C12 -100.0(2)
C19 P1 C13 C12 11.7(2)
Au P1 C13 C12 134.64(18)
C18 P1 C13 C13A 86.47(19)
C19 P1 C13 C13A -161.80(17)
Au P1 C13 C13A -38.84(18)
C12 C13 C13A C14 -179.3(2)
P1 C13 C13A C14 -4.8(3)
C12 C13 C13A C17A -0.3(2)
P1 C13 C13A C17A 174.19(15)
C17A C13A C14 C15 0.3(3)
C13 C13A C14 C15 179.2(2)
C13A C14 C15 C16 -0.1(4)
C14 C15 C16 C17 -0.5(4)
C15 C16 C17 C17A 1.0(4)
C16 C17 C17A C13A -0.8(3)
C16 C17 C17A C11 -179.4(2)
C14 C13A C17A C17 0.2(3)
C13 C13A C17A C17 -179.0(2)
C14 C13A C17A C11 179.0(2)
C13 C13A C17A C11 -0.1(2)
C12 C11 C17A C17 179.1(2)
C12 C11 C17A C13A 0.4(2)
C13 P1 C18 C1B 56.1(2)
C19 P1 C18 C1B -54.3(2)
Au P1 C18 C1B 179.09(17)
C13 P1 C18 C1A -70.81(18)
C19 P1 C18 C1A 178.75(16)
Au P1 C18 C1A 52.13(18)
C13 P1 C19 C1D 72.40(18)
C18 P1 C19 C1D -175.14(16)
Au P1 C19 C1D -48.27(18)
C13 P1 C19 C1C -165.23(17)
C18 P1 C19 C1C -52.8(2)
Au P1 C19 C1C 74.10(18)
C27A C21 C22 C23 -0.8(3)
C21 C22 C23 C23A 0.3(3)
C21 C22 C23 P2 176.93(19)
C29 P2 C23 C22 -18.7(3)
C28 P2 C23 C22 91.9(2)
Au P2 C23 C22 -138.0(2)
C29 P2 C23 C23A 157.49(19)
C28 P2 C23 C23A -91.9(2)
Au P2 C23 C23A 38.1(2)
C22 C23 C23A C24 178.3(2)
P2 C23 C23A C24 1.6(4)
C22 C23 C23A C27A 0.4(3)
P2 C23 C23A C27A -176.33(17)
C27A C23A C24 C25 0.6(3)
C23 C23A C24 C25 -177.1(2)
C23A C24 C25 C26 0.2(3)
C24 C25 C26 C27 -1.0(4)
C25 C26 C27 C27A 0.9(4)
C26 C27 C27A C23A 0.0(4)
C26 C27 C27A C21 177.9(3)
C24 C23A C27A C27 -0.7(3)
C23 C23A C27A C27 177.5(2)
C24 C23A C27A C21 -179.1(2)
C23 C23A C27A C21 -0.9(3)
C22 C21 C27A C27 -177.1(3)
C22 C21 C27A C23A 1.0(3)
C23 P2 C28 C2B -56.7(2)
C29 P2 C28 C2B 53.8(2)
Au P2 C28 C2B 177.36(16)
C23 P2 C28 C2A 69.83(18)
C29 P2 C28 C2A -179.63(17)
Au P2 C28 C2A -56.09(19)
C23 P2 C29 C2C 168.65(16)
C28 P2 C29 C2C 58.04(18)
Au P2 C29 C2C -70.84(17)
C23 P2 C29 C2D -69.97(18)
C28 P2 C29 C2D 179.43(17)
Au P2 C29 C2D 50.54(18)
